data_1566551
loop_
_publ_author_name
'Wu, Zhen-Long'
'Zhang, Wei-Yan'
'Zhong, Jin-Cheng'
'Huang, Xiao-Jun'
'Xu, Wei'
'Chen, Min-Feng'
'Weng, Shao-Quan'
'Zhang, Dong-Mei'
'Che, Chun-Tao'
'Ye, Wen-Cai'
'Wang, Ying'

_publ_section_title
;
 Angiogenesis-Inhibitory Piperidine Alkaloids from the Leaves of
 <i>Microcos paniculata</i>.
;
_journal_issue 2
_journal_name_full 'Journal of natural products'
_journal_page_first 375
_journal_page_last 383
_journal_paper_doi 10.1021/acs.jnatprod.1c00960
_journal_volume 85
_journal_year 2022
_chemical_absolute_configuration unk
_chemical_formula_moiety 'C17 H29 N O'
_chemical_formula_sum 'C17 H29 N O'
_chemical_formula_weight 263.41
_space_group_crystal_system monoclinic
_space_group_IT_number 4
_space_group_name_Hall 'P 2yb'
_space_group_name_H-M_alt 'P 1 21 1'
_atom_sites_solution_hydrogens geom
_atom_sites_solution_primary dual
_audit_creation_date 2020-02-12
_audit_creation_method
;
Olex2 1.3
(compiled Nov 21 2019 18:26:39 for OlexSys, GUI svn.r6003)
;
_cell_angle_alpha 90
_cell_angle_beta 92.55(3)
_cell_angle_gamma 90
_cell_formula_units_Z 2
_cell_length_a 7.180(2)
_cell_length_b 4.6280(11)
_cell_length_c 48.944(12)
_cell_measurement_reflns_used 395
_cell_measurement_temperature 100.00(10)
_cell_measurement_theta_max 52.6450
_cell_measurement_theta_min 6.1510
_cell_volume 1624.8(7)
_computing_cell_refinement 'CrysAlisPro 1.171.38.43f (Rigaku OD, 2015)'
_computing_data_collection 'CrysAlisPro 1.171.38.43f (Rigaku OD, 2015)'
_computing_data_reduction 'CrysAlisPro 1.171.38.43f (Rigaku OD, 2015)'
_computing_molecular_graphics 'Olex2 1.3 (Dolomanov et al., 2009)'
_computing_publication_material 'Olex2 1.3 (Dolomanov et al., 2009)'
_computing_structure_refinement 'SHELXL 2018/3 (Sheldrick, 2015)'
_computing_structure_solution 'SHELXT 2018/2 (Sheldrick, 2018)'
_diffrn_ambient_environment N~2~
_diffrn_ambient_temperature 100.00(10)
_diffrn_detector 'CCD plate'
_diffrn_detector_area_resol_mean 10.5368
_diffrn_detector_type AtlasS2
_diffrn_measured_fraction_theta_full 0.996
_diffrn_measured_fraction_theta_max 0.963
_diffrn_measurement_details
;
List of Runs (angles in degrees, time in seconds):

  # Type    Start    End  Width  t~exp~   \w     \q     \k     \f   Frames
--------------------------------------------------------------------------
  1  \w      7.00  35.00   1.00    3.00    --  -40.98  77.00  60.00   28
  2  \w    -70.00   5.00   1.00    3.00    --  -40.98  77.00  60.00   75
  3  \w     61.00 106.00   1.00    3.00    --   40.98  38.00-150.00   45
  4  \w    117.00 170.00   1.00    5.00    --  106.95  45.00-150.00   53
  5  \w    127.00 178.00   1.00    5.00    --  106.95 125.00-150.00   51
  6  \w     45.00 118.00   1.00    5.00    --  106.95 -45.00 120.00   73
  7  \w     32.00 105.00   1.00    5.00    --  106.95 -95.00 150.00   73
  8  \w     25.00 159.00   1.00    5.00    --  106.95 -15.00  30.00  134
  9  \w   -113.00 -31.00   1.00    3.00    --  -40.98 -57.00 120.00   82
;
_diffrn_measurement_device 'four-circle diffractometer'
_diffrn_measurement_device_type 'SuperNova, Dual, Cu at zero, AtlasS2'
_diffrn_measurement_method '\w scans'
_diffrn_orient_matrix_type 'CrysAlisPro convention (1999,Acta A55,543-557)'
_diffrn_orient_matrix_UB_11 -0.2145681000
_diffrn_orient_matrix_UB_12 0.0168251000
_diffrn_orient_matrix_UB_13 -0.0016716000
_diffrn_orient_matrix_UB_21 0.0019505000
_diffrn_orient_matrix_UB_22 -0.0046062000
_diffrn_orient_matrix_UB_23 -0.0314381000
_diffrn_orient_matrix_UB_31 -0.0102932000
_diffrn_orient_matrix_UB_32 -0.3325709000
_diffrn_orient_matrix_UB_33 0.0003938000
_diffrn_radiation_monochromator mirror
_diffrn_radiation_probe x-ray
_diffrn_radiation_type 'Cu K\a'
_diffrn_radiation_wavelength 1.54178
_diffrn_reflns_av_R_equivalents 0.0752
_diffrn_reflns_av_unetI/netI 0.1418
_diffrn_reflns_Laue_measured_fraction_full 0.996
_diffrn_reflns_Laue_measured_fraction_max 0.963
_diffrn_reflns_limit_h_max 8
_diffrn_reflns_limit_h_min -8
_diffrn_reflns_limit_k_max 3
_diffrn_reflns_limit_k_min -5
_diffrn_reflns_limit_l_max 44
_diffrn_reflns_limit_l_min -60
_diffrn_reflns_number 5885
_diffrn_reflns_point_group_measured_fraction_full 0.692
_diffrn_reflns_point_group_measured_fraction_max 0.658
_diffrn_reflns_theta_full 67.679
_diffrn_reflns_theta_max 73.847
_diffrn_reflns_theta_min 2.711
_diffrn_source 'micro-focus sealed X-ray tube'
_diffrn_source_type 'SuperNova (Cu) X-ray Source'
_exptl_absorpt_coefficient_mu 0.249
_exptl_absorpt_correction_T_max 1.00000
_exptl_absorpt_correction_T_min 0.44413
_exptl_absorpt_correction_type multi-scan
_exptl_absorpt_process_details
;
CrysAlisPro 1.171.38.43f (Rigaku Oxford Diffraction, 2015)
Empirical absorption correction using spherical harmonics,
 implemented in SCALE3 ABSPACK scaling algorithm.
;
_exptl_crystal_colour colourless
_exptl_crystal_colour_primary colourless
_exptl_crystal_density_diffrn 0.538
_exptl_crystal_description block
_exptl_crystal_F_000 292
_exptl_crystal_size_max 0.1
_exptl_crystal_size_mid 0.09
_exptl_crystal_size_min 0.08
_refine_diff_density_max 0.373
_refine_diff_density_min -0.417
_refine_diff_density_rms 0.079
_refine_ls_abs_structure_details
;
 Classical Flack method preferred over Parsons because s.u. lower.
;
_refine_ls_abs_structure_Flack 0.3(8)
_refine_ls_extinction_method none
_refine_ls_goodness_of_fit_ref 0.994
_refine_ls_hydrogen_treatment constr
_refine_ls_matrix_type full
_refine_ls_number_parameters 140
_refine_ls_number_reflns 4339
_refine_ls_number_restraints 33
_refine_ls_restrained_S_all 1.003
_refine_ls_R_factor_all 0.1288
_refine_ls_R_factor_gt 0.0987
_refine_ls_shift/su_max 0.000
_refine_ls_shift/su_mean 0.000
_refine_ls_structure_factor_coef Fsqd
_refine_ls_weighting_details 'w=1/[\s^2^(Fo^2^)+(0.1609P)^2^] where P=(Fo^2^+2Fc^2^)/3'
_refine_ls_weighting_scheme calc
_refine_ls_wR_factor_gt 0.2885
_refine_ls_wR_factor_ref 0.3282
_reflns_Friedel_coverage 0.211
_reflns_Friedel_fraction_full 0.294
_reflns_Friedel_fraction_max 0.264
_reflns_number_gt 2403
_reflns_number_total 4339
_reflns_threshold_expression 'I > 2\s(I)'
_cod_data_source_file np1c00960_si_008.cif
_cod_data_source_block microgrewiapine_A
_cod_original_cell_volume 1624.7(8)
_cod_database_code 1566551
_shelx_shelxl_version_number 2018/3
_shelx_space_group_comment
;
The symmetry employed for this shelxl refinement is uniquely defined
by the following loop, which should always be used as a source of
symmetry information in preference to the above space-group names.
They are only intended as comments.
;
_shelx_estimated_absorpt_t_max 0.980
_shelx_estimated_absorpt_t_min 0.976
_reflns_odcompleteness_completeness 99.76
_reflns_odcompleteness_iscentric 1
_reflns_odcompleteness_theta 66.97
_olex2_refinement_description
;
1. Fixed Uiso
 At 1.2 times of:
  All C(H) groups, All C(H,H) groups
 At 1.5 times of:
  All C(H,H,H) groups, All O(H) groups
2. Restrained distances
 C1-C16
 1.35 with sigma of 0.02
3. Rigid bond restraints
 C12, C13
 with sigma for 1-2 distances of 0.01 and sigma for 1-3 distances of 0.01
4. Uiso/Uaniso restraints and constraints
C12 \\sim C13: within 2A with sigma of 0.002 and sigma for terminal atoms of
0.004 within 2A
Uanis(C10) \\sim Ueq, Uanis(C11) \\sim Ueq: with sigma of 0.002 and sigma for
terminal atoms of 0.004
Uanis(C4) \\sim Ueq, Uanis(C13) \\sim Ueq: with sigma of 0.002 and sigma for
terminal atoms of 0.004
Uanis(N1) = Uanis(C17)
Uanis(C5) = Uanis(C6)
Uanis(C1) = Uanis(C2)
Uanis(C1) = Uanis(C16)
Uanis(C3) = Uanis(C4)
Uanis(C9) = Uanis(C10)
5.a Ternary CH refined with riding coordinates:
 C5(H5), C1(H1A), C2(H2)
5.b Secondary CH2 refined with riding coordinates:
 C3(H3A,H3B), C4(H4A,H4B), C13(H13A,H13B), C14(H14A,H14B), C12(H12A,H12B)
5.c Aromatic/amide H refined with riding coordinates:
 C7(H7), C6(H6), C11(H11), C8(H8), C10(H10), C9(H9)
5.d Idealised Me refined as rotating group:
 C17(H17A,H17B,H17C), C16(H16A,H16B,H16C), C15(H15A,H15B,H15C)
5.e Idealised tetrahedral OH refined as rotating group:
 O1(H1)
;
_smtbx_masks_void_probe_radius 1.2
_smtbx_masks_void_truncation_radius 1.2
_olex2_submission_special_instructions 'No special instructions were received'
_oxdiff_exptl_absorpt_empirical_details
;
Empirical correction (ABSPACK) includes:
- Absorption correction using spherical harmonics
- Frame scaling
;
_oxdiff_exptl_absorpt_empirical_full_max 1.606
_oxdiff_exptl_absorpt_empirical_full_min 0.570

loop_
_space_group_symop_operation_xyz
'x, y, z'
'-x, y+1/2, -z'

loop_
_atom_site_label
_atom_site_type_symbol
_atom_site_fract_x
_atom_site_fract_y
_atom_site_fract_z
_atom_site_U_iso_or_equiv
_atom_site_adp_type
_atom_site_occupancy
_atom_site_site_symmetry_order
_atom_site_calc_flag
_atom_site_refinement_flags_posn
_atom_site_refinement_flags_adp
_atom_site_refinement_flags_occupancy
_atom_site_disorder_assembly
_atom_site_disorder_group
O1 O 0.4547(10) 0.4158(17) 0.98685(11) 0.079(2) Uani 1 1 d . . . . .
H1 H 0.559382 0.482451 0.989894 0.118 Uiso 1 1 calc R U . . .
N1 N 0.1975(7) 0.1092(17) 0.92495(11) 0.0420(12) Uani 1 1 d . . . . .
C5 C 0.2920(8) 0.2712(12) 0.90258(12) 0.0271(9) Uani 1 1 d . . . . .
H5 H 0.232689 0.460944 0.900383 0.032 Uiso 1 1 calc R U . . .
C7 C 0.2364(11) 0.249(2) 0.85309(13) 0.058(3) Uani 1 1 d . . . . .
H7 H 0.208631 0.445178 0.853085 0.070 Uiso 1 1 calc R U . . .
C6 C 0.2859(8) 0.1266(12) 0.87600(12) 0.0271(9) Uani 1 1 d . . . . .
H6 H 0.320053 -0.067126 0.875552 0.032 Uiso 1 1 calc R U . . .
C1 C 0.2253(10) 0.2505(18) 0.95168(14) 0.0424(10) Uani 1 1 d D . . . .
H1A H 0.171495 0.444259 0.949580 0.051 Uiso 1 1 calc R U . . .
C3 C 0.5341(9) 0.4553(16) 0.94079(13) 0.0350(11) Uani 1 1 d . . . . .
H3A H 0.665760 0.463620 0.946091 0.042 Uiso 1 1 calc R U . . .
H3B H 0.486220 0.651291 0.940363 0.042 Uiso 1 1 calc R U . . .
C11 C 0.0774(8) 0.1748(15) 0.75339(12) 0.0329(14) Uani 1 1 d . U . . .
H11 H 0.016781 0.351916 0.754247 0.039 Uiso 1 1 calc R U . . .
C8 C 0.2223(7) 0.0943(15) 0.82758(13) 0.0310(14) Uani 1 1 d . . . . .
H8 H 0.263893 -0.095851 0.827121 0.037 Uiso 1 1 calc R U . . .
C4 C 0.5091(8) 0.3189(16) 0.91155(13) 0.0350(11) Uani 1 1 d . U . . .
H4A H 0.573190 0.134436 0.911330 0.042 Uiso 1 1 calc R U . . .
H4B H 0.565667 0.444626 0.898408 0.042 Uiso 1 1 calc R U . . .
C13 C 0.1269(10) 0.2024(18) 0.70156(14) 0.0442(14) Uani 1 1 d . U . . .
H13A H 0.030364 0.348960 0.700160 0.053 Uiso 1 1 calc R U . . .
H13B H 0.245061 0.299914 0.705095 0.053 Uiso 1 1 calc R U . . .
C10 C 0.1535(9) 0.0558(18) 0.77596(14) 0.0402(12) Uani 1 1 d . U . . .
H10 H 0.209876 -0.124875 0.775388 0.048 Uiso 1 1 calc R U . . .
C2 C 0.4419(10) 0.2970(18) 0.95988(14) 0.0424(10) Uani 1 1 d . . . . .
H2 H 0.499981 0.105367 0.960802 0.051 Uiso 1 1 calc R U . . .
C9 C 0.1465(9) 0.2224(17) 0.80287(14) 0.0402(12) Uani 1 1 d . . . . .
H9 H 0.093324 0.405586 0.803190 0.048 Uiso 1 1 calc R U . . .
C14 C 0.1324(9) 0.0513(16) 0.67558(13) 0.0407(17) Uani 1 1 d . . . . .
H14A H 0.016804 -0.055002 0.672660 0.049 Uiso 1 1 calc R U . . .
H14B H 0.232965 -0.088799 0.676820 0.049 Uiso 1 1 calc R U . . .
C17 C 0.0130(8) 0.068(2) 0.91572(13) 0.0420(12) Uani 1 1 d . . . . .
H17A H -0.042009 0.250498 0.910819 0.063 Uiso 1 1 calc R U . . .
H17B H -0.055592 -0.019560 0.929962 0.063 Uiso 1 1 calc R U . . .
H17C H 0.009434 -0.056909 0.900011 0.063 Uiso 1 1 calc R U . . .
C12 C 0.0907(11) 0.0122(17) 0.72492(14) 0.0450(14) Uani 1 1 d . U . . .
H12A H 0.189532 -0.130394 0.726614 0.054 Uiso 1 1 calc R U . . .
H12B H -0.025254 -0.090365 0.721027 0.054 Uiso 1 1 calc R U . . .
C16 C 0.1135(10) 0.0990(17) 0.97312(14) 0.0424(10) Uani 1 1 d D . . . .
H16A H -0.014078 0.081831 0.966580 0.064 Uiso 1 1 calc R U . . .
H16B H 0.119605 0.209490 0.989732 0.064 Uiso 1 1 calc R U . . .
H16C H 0.164378 -0.089996 0.976573 0.064 Uiso 1 1 calc R U . . .
C15 C 0.1590(11) 0.237(3) 0.65133(16) 0.076(4) Uani 1 1 d . . . . .
H15A H 0.167777 0.118435 0.635366 0.115 Uiso 1 1 calc R U . . .
H15B H 0.271540 0.347559 0.654079 0.115 Uiso 1 1 calc R U . . .
H15C H 0.054855 0.366252 0.648875 0.115 Uiso 1 1 calc R U . . .

loop_
_atom_site_aniso_label
_atom_site_aniso_U_11
_atom_site_aniso_U_22
_atom_site_aniso_U_33
_atom_site_aniso_U_23
_atom_site_aniso_U_13
_atom_site_aniso_U_12
O1 0.107(5) 0.083(5) 0.043(3) 0.001(3) -0.033(3) -0.037(5)
N1 0.0233(19) 0.067(4) 0.035(2) -0.002(2) 0.0041(15) 0.012(2)
C5 0.037(2) 0.0093(18) 0.034(2) -0.0031(18) -0.0043(17) 0.0001(17)
C7 0.064(5) 0.086(7) 0.025(4) -0.022(4) 0.002(3) 0.006(5)
C6 0.037(2) 0.0093(18) 0.034(2) -0.0031(18) -0.0043(17) 0.0001(17)
C1 0.051(2) 0.037(2) 0.040(2) 0.000(2) 0.0097(18) 0.008(2)
C3 0.0309(16) 0.0326(18) 0.0410(19) -0.0018(16) -0.0028(14) -0.0015(15)
C11 0.032(2) 0.032(2) 0.034(2) 0.0001(18) -0.0030(16) -0.0017(18)
C8 0.017(2) 0.027(3) 0.047(4) 0.001(3) -0.016(2) -0.006(2)
C4 0.0309(16) 0.0326(18) 0.0410(19) -0.0018(16) -0.0028(14) -0.0015(15)
C13 0.046(2) 0.042(2) 0.044(2) 0.0011(17) 0.0015(16) 0.0016(17)
C10 0.0403(18) 0.039(2) 0.0404(18) -0.0019(16) -0.0043(15) 0.0004(16)
C2 0.051(2) 0.037(2) 0.040(2) 0.000(2) 0.0097(18) 0.008(2)
C9 0.0403(18) 0.039(2) 0.0404(18) -0.0019(16) -0.0043(15) 0.0004(16)
C14 0.044(4) 0.038(4) 0.039(4) -0.005(3) -0.011(3) -0.024(3)
C17 0.0233(19) 0.067(4) 0.035(2) -0.002(2) 0.0041(15) 0.012(2)
C12 0.049(2) 0.042(3) 0.043(2) 0.001(2) -0.001(2) 0.003(2)
C16 0.051(2) 0.037(2) 0.040(2) 0.000(2) 0.0097(18) 0.008(2)
C15 0.044(4) 0.123(10) 0.060(5) 0.020(6) -0.018(4) -0.051(6)

loop_
_atom_type_symbol
_atom_type_description
_atom_type_scat_dispersion_real
_atom_type_scat_dispersion_imag
_atom_type_scat_source
C C 0.0181 0.0091 'International Tables Vol C Tables 4.2.6.8 and 6.1.1.4'
H H 0.0000 0.0000 'International Tables Vol C Tables 4.2.6.8 and 6.1.1.4'
N N 0.0311 0.0180 'International Tables Vol C Tables 4.2.6.8 and 6.1.1.4'
O O 0.0492 0.0322 'International Tables Vol C Tables 4.2.6.8 and 6.1.1.4'

loop_
_geom_angle_atom_site_label_1
_geom_angle_atom_site_label_2
_geom_angle_atom_site_label_3
_geom_angle
_geom_angle_site_symmetry_1
_geom_angle_site_symmetry_3
_geom_angle_publ_flag
C2 O1 H1 109.5 . . ?
C1 N1 C5 112.1(6) . . ?
C17 N1 C5 106.5(5) . . ?
C17 N1 C1 116.1(5) . . ?
N1 C5 H5 108.5 . . ?
N1 C5 C4 109.3(4) . . ?
C6 C5 N1 114.9(5) . . ?
C6 C5 H5 108.5 . . ?
C6 C5 C4 107.1(5) . . ?
C4 C5 H5 108.5 . . ?
C6 C7 H7 118.6 . . ?
C6 C7 C8 122.8(9) . . ?
C8 C7 H7 118.6 . . ?
C5 C6 H6 117.7 . . ?
C7 C6 C5 124.6(7) . . ?
C7 C6 H6 117.7 . . ?
N1 C1 H1A 106.1 . . ?
N1 C1 C2 112.0(5) . . ?
N1 C1 C16 110.8(7) . . ?
C2 C1 H1A 106.1 . . ?
C16 C1 H1A 106.1 . . ?
C16 C1 C2 115.2(6) . . ?
H3A C3 H3B 108.0 . . ?
C4 C3 H3A 109.3 . . ?
C4 C3 H3B 109.3 . . ?
C2 C3 H3A 109.3 . . ?
C2 C3 H3B 109.3 . . ?
C2 C3 C4 111.5(6) . . ?
C10 C11 H11 120.2 . . ?
C10 C11 C12 119.6(7) . . ?
C12 C11 H11 120.2 . . ?
C7 C8 H8 118.8 . . ?
C9 C8 C7 122.4(8) . . ?
C9 C8 H8 118.8 . . ?
C5 C4 H4A 109.2 . . ?
C5 C4 H4B 109.2 . . ?
C3 C4 C5 111.9(5) . . ?
C3 C4 H4A 109.2 . . ?
C3 C4 H4B 109.2 . . ?
H4A C4 H4B 107.9 . . ?
H13A C13 H13B 107.7 . . ?
C14 C13 H13A 108.8 . . ?
C14 C13 H13B 108.8 . . ?
C14 C13 C12 113.8(7) . . ?
C12 C13 H13A 108.8 . . ?
C12 C13 H13B 108.8 . . ?
C11 C10 H10 120.7 . . ?
C11 C10 C9 118.6(7) . . ?
C9 C10 H10 120.7 . . ?
O1 C2 C1 107.7(6) . . ?
O1 C2 H2 107.2 . . ?
C1 C2 H2 107.2 . . ?
C3 C2 O1 114.1(7) . . ?
C3 C2 C1 113.0(6) . . ?
C3 C2 H2 107.2 . . ?
C8 C9 C10 119.5(7) . . ?
C8 C9 H9 120.2 . . ?
C10 C9 H9 120.2 . . ?
C13 C14 H14A 108.4 . . ?
C13 C14 H14B 108.4 . . ?
C13 C14 C15 115.4(8) . . ?
H14A C14 H14B 107.5 . . ?
C15 C14 H14A 108.4 . . ?
C15 C14 H14B 108.4 . . ?
N1 C17 H17A 109.5 . . ?
N1 C17 H17B 109.5 . . ?
N1 C17 H17C 109.5 . . ?
H17A C17 H17B 109.5 . . ?
H17A C17 H17C 109.5 . . ?
H17B C17 H17C 109.5 . . ?
C11 C12 H12A 108.6 . . ?
C11 C12 H12B 108.6 . . ?
C13 C12 C11 114.6(7) . . ?
C13 C12 H12A 108.6 . . ?
C13 C12 H12B 108.6 . . ?
H12A C12 H12B 107.6 . . ?
C1 C16 H16A 109.5 . . ?
C1 C16 H16B 109.5 . . ?
C1 C16 H16C 109.5 . . ?
H16A C16 H16B 109.5 . . ?
H16A C16 H16C 109.5 . . ?
H16B C16 H16C 109.5 . . ?
C14 C15 H15A 109.5 . . ?
C14 C15 H15B 109.5 . . ?
C14 C15 H15C 109.5 . . ?
H15A C15 H15B 109.5 . . ?
H15A C15 H15C 109.5 . . ?
H15B C15 H15C 109.5 . . ?

loop_
_geom_bond_atom_site_label_1
_geom_bond_atom_site_label_2
_geom_bond_distance
_geom_bond_site_symmetry_2
_geom_bond_publ_flag
O1 H1 0.8200 . ?
O1 C2 1.429(9) . ?
N1 C5 1.512(8) . ?
N1 C1 1.468(9) . ?
N1 C17 1.394(8) . ?
C5 H5 0.9800 . ?
C5 C6 1.462(8) . ?
C5 C4 1.615(8) . ?
C7 H7 0.9300 . ?
C7 C6 1.292(10) . ?
C7 C8 1.438(9) . ?
C6 H6 0.9300 . ?
C1 H1A 0.9800 . ?
C1 C2 1.604(10) . ?
C1 C16 1.520(9) . ?
C3 H3A 0.9700 . ?
C3 H3B 0.9700 . ?
C3 C4 1.567(9) . ?
C3 C2 1.379(10) . ?
C11 H11 0.9300 . ?
C11 C10 1.330(9) . ?
C11 C12 1.590(9) . ?
C8 H8 0.9300 . ?
C8 C9 1.433(9) . ?
C4 H4A 0.9700 . ?
C4 H4B 0.9700 . ?
C13 H13A 0.9700 . ?
C13 H13B 0.9700 . ?
C13 C14 1.453(10) . ?
C13 C12 1.475(10) . ?
C10 H10 0.9300 . ?
C10 C9 1.529(10) . ?
C2 H2 0.9800 . ?
C9 H9 0.9300 . ?
C14 H14A 0.9700 . ?
C14 H14B 0.9700 . ?
C14 C15 1.485(11) . ?
C17 H17A 0.9600 . ?
C17 H17B 0.9600 . ?
C17 H17C 0.9600 . ?
C12 H12A 0.9700 . ?
C12 H12B 0.9700 . ?
C16 H16A 0.9600 . ?
C16 H16B 0.9600 . ?
C16 H16C 0.9600 . ?
C15 H15A 0.9600 . ?
C15 H15B 0.9600 . ?
C15 H15C 0.9600 . ?

loop_
_geom_torsion_atom_site_label_1
_geom_torsion_atom_site_label_2
_geom_torsion_atom_site_label_3
_geom_torsion_atom_site_label_4
_geom_torsion
_geom_torsion_site_symmetry_1
_geom_torsion_site_symmetry_2
_geom_torsion_site_symmetry_3
_geom_torsion_site_symmetry_4
_geom_torsion_publ_flag
N1 C5 C6 C7 131.2(7) . . . . ?
N1 C5 C4 C3 -51.3(7) . . . . ?
N1 C1 C2 O1 -175.9(7) . . . . ?
N1 C1 C2 C3 57.1(9) . . . . ?
C5 N1 C1 C2 -55.4(8) . . . . ?
C5 N1 C1 C16 174.6(5) . . . . ?
C7 C8 C9 C10 174.0(7) . . . . ?
C6 C5 C4 C3 -176.3(6) . . . . ?
C6 C7 C8 C9 172.5(7) . . . . ?
C1 N1 C5 C6 174.1(5) . . . . ?
C1 N1 C5 C4 53.6(7) . . . . ?
C11 C10 C9 C8 178.0(6) . . . . ?
C8 C7 C6 C5 -176.4(6) . . . . ?
C4 C5 C6 C7 -107.3(8) . . . . ?
C4 C3 C2 O1 -178.1(6) . . . . ?
C4 C3 C2 C1 -54.6(8) . . . . ?
C10 C11 C12 C13 -140.0(7) . . . . ?
C2 C3 C4 C5 53.7(8) . . . . ?
C14 C13 C12 C11 -178.1(6) . . . . ?
C17 N1 C5 C6 -57.9(8) . . . . ?
C17 N1 C5 C4 -178.3(6) . . . . ?
C17 N1 C1 C2 -178.1(7) . . . . ?
C17 N1 C1 C16 51.8(9) . . . . ?
C12 C11 C10 C9 177.3(6) . . . . ?
C12 C13 C14 C15 177.0(6) . . . . ?
C16 C1 C2 O1 -48.1(9) . . . . ?
C16 C1 C2 C3 -175.1(7) . . . . ?

loop_
_smtbx_masks_void_nr
_smtbx_masks_void_average_x
_smtbx_masks_void_average_y
_smtbx_masks_void_average_z
_smtbx_masks_void_volume
_smtbx_masks_void_count_electrons
_smtbx_masks_void_content
1 0.175 -0.857 0.500 907.0 200.1 ?
